data_4026745
loop_
_publ_author_name
'Jos\'e A. Romero-Revilla'
'Alfonso Garc\'ia-Rubia'
'Ram\'on Gom\'ez Array\'as'
'M. \'Angeles Fern\'andez-Ib\'a\~nez'
'Juan C. Carretero'

_publ_section_title
;
 Palladium-Catalyzed Coupling of Arene C-H Bonds with Methyl- and
 Arylboron Reagents Assisted by the Removable 2-Pyridylsulfinyl Group
;
_journal_name_full 'Journal of Organic Chemistry'
_journal_page_first 9525
_journal_page_last 9530
_journal_paper_doi 10.1021/jo2018137
_journal_volume 76
_journal_year 2011
_chemical_formula_sum 'C26.5 H23 Cl N2 O6.5 Pd2 S2'
_chemical_formula_weight 785.84
_chemical_name_systematic
; 
 ? 
;
_space_group_IT_number 15
_symmetry_cell_setting monoclinic
_symmetry_space_group_name_Hall '-C 2yc'
_symmetry_space_group_name_H-M 'C 1 2/c 1'
_atom_sites_solution_hydrogens geom
_atom_sites_solution_primary direct
_atom_sites_solution_secondary difmap
_audit_creation_method SHELXL-97
_cell_angle_alpha 90.00
_cell_angle_beta 105.9220(10)
_cell_angle_gamma 90.00
_cell_formula_units_Z 8
_cell_length_a 23.0429(6)
_cell_length_b 19.2530(5)
_cell_length_c 15.1462(4)
_cell_measurement_reflns_used 9346
_cell_measurement_temperature 296(2)
_cell_measurement_theta_max 28.70
_cell_measurement_theta_min 2.80
_cell_volume 6461.7(3)
_computing_cell_refinement 'Bruker SAINT'
_computing_data_collection 'Bruker APEX2'
_computing_data_reduction 'Bruker SAINT'
_computing_molecular_graphics 'Bruker SHELXTL'
_computing_publication_material 'Bruker SHELXTL'
_computing_structure_refinement 'SHELXL-97 (Sheldrick, 1997)'
_computing_structure_solution 'SHELXS-97 (Sheldrick, 1990)'
_diffrn_ambient_temperature 296(2)
_diffrn_measured_fraction_theta_full 0.998
_diffrn_measured_fraction_theta_max 0.998
_diffrn_measurement_device_type 'Bruker APEX-II CCD'
_diffrn_measurement_method '\f and \w scans'
_diffrn_radiation_monochromator graphite
_diffrn_radiation_source 'fine-focus sealed tube'
_diffrn_radiation_type MoK\a
_diffrn_radiation_wavelength 0.71073
_diffrn_reflns_av_R_equivalents 0.0294
_diffrn_reflns_av_sigmaI/netI 0.0169
_diffrn_reflns_limit_h_max 30
_diffrn_reflns_limit_h_min -30
_diffrn_reflns_limit_k_max 25
_diffrn_reflns_limit_k_min -25
_diffrn_reflns_limit_l_max 20
_diffrn_reflns_limit_l_min -20
_diffrn_reflns_number 69707
_diffrn_reflns_theta_full 28.28
_diffrn_reflns_theta_max 28.28
_diffrn_reflns_theta_min 1.40
_diffrn_standards_number 0
_exptl_absorpt_coefficient_mu 1.366
_exptl_absorpt_correction_T_max 0.8869
_exptl_absorpt_correction_T_min 0.7624
_exptl_absorpt_correction_type multi-scan
_exptl_crystal_colour colourless
_exptl_crystal_density_diffrn 1.616
_exptl_crystal_density_meas 0
_exptl_crystal_description prismatic
_exptl_crystal_F_000 3112
_exptl_crystal_size_max 0.21
_exptl_crystal_size_mid 0.12
_exptl_crystal_size_min 0.09
_refine_diff_density_max 1.575
_refine_diff_density_min -0.706
_refine_diff_density_rms 0.294
_refine_ls_extinction_method none
_refine_ls_goodness_of_fit_ref 1.218
_refine_ls_hydrogen_treatment mixed
_refine_ls_matrix_type full
_refine_ls_number_parameters 364
_refine_ls_number_reflns 8004
_refine_ls_number_restraints 0
_refine_ls_restrained_S_all 1.218
_refine_ls_R_factor_all 0.0466
_refine_ls_R_factor_gt 0.0322
_refine_ls_shift/su_max 0.002
_refine_ls_shift/su_mean 0.000
_refine_ls_structure_factor_coef Fsqd
_refine_ls_weighting_details 'calc w=1/[\s^2^(Fo^2^)+(0.0781P)^2^+7.8047P] where P=(Fo^2^+2Fc^2^)/3'
_refine_ls_weighting_scheme calc
_refine_ls_wR_factor_gt 0.1161
_refine_ls_wR_factor_ref 0.1377
_reflns_number_gt 6695
_reflns_number_total 8004
_reflns_threshold_expression >2sigma(I)
_cod_data_source_file jo2018137_si_001.cif
_cod_data_source_block datos_0m
_cod_original_formula_sum 'C26.50 H23 Cl N2 O6.50 Pd2 S2'
_cod_database_code 4026745

loop_
_symmetry_equiv_pos_as_xyz
'x, y, z'
'-x, y, -z+1/2'
'x+1/2, y+1/2, z'
'-x+1/2, y+1/2, -z+1/2'
'-x, -y, -z'
'x, -y, z-1/2'
'-x+1/2, -y+1/2, -z'
'x+1/2, -y+1/2, z-1/2'

loop_
_atom_site_label
_atom_site_type_symbol
_atom_site_fract_x
_atom_site_fract_y
_atom_site_fract_z
_atom_site_U_iso_or_equiv
_atom_site_adp_type
_atom_site_occupancy
_atom_site_symmetry_multiplicity
_atom_site_calc_flag
_atom_site_refinement_flags
Pd1 Pd 0.187200(12) 0.189899(14) 0.702827(18) 0.03677(10) Uani 1 1 d .
Pd2 Pd 0.244037(13) 0.075733(13) 0.839365(18) 0.03757(10) Uani 1 1 d .
S1 S 0.11799(5) 0.25342(6) 0.50768(7) 0.0530(3) Uani 1 1 d .
S2 S 0.17092(5) -0.02084(5) 0.66759(7) 0.0495(2) Uani 1 1 d .
C1 C 0.2586(2) 0.1273(2) 0.5872(3) 0.0525(10) Uani 1 1 d .
H1 H 0.2802 0.1064 0.6416 0.063 Uiso 1 1 calc R
C2 C 0.2758(2) 0.1162(3) 0.5089(4) 0.0638(12) Uani 1 1 d .
H2 H 0.3085 0.0874 0.5108 0.077 Uiso 1 1 calc R
C3 C 0.2464(3) 0.1464(3) 0.4296(4) 0.0670(14) Uani 1 1 d .
H3 H 0.2589 0.1392 0.3770 0.080 Uiso 1 1 calc R
C4 C 0.1970(2) 0.1884(2) 0.4263(3) 0.0600(13) Uani 1 1 d .
H4 H 0.1760 0.2102 0.3722 0.072 Uiso 1 1 calc R
C5 C 0.18015(19) 0.1968(2) 0.5070(3) 0.0462(9) Uani 1 1 d .
C6 C 0.07601(18) 0.1899(2) 0.5524(3) 0.0438(8) Uani 1 1 d .
C7 C 0.01773(19) 0.1731(2) 0.5025(3) 0.0535(10) Uani 1 1 d .
H7 H 0.0006 0.1923 0.4449 0.064 Uiso 1 1 calc R
C8 C -0.0139(2) 0.1270(3) 0.5412(4) 0.0641(12) Uani 1 1 d .
H8 H -0.0529 0.1140 0.5092 0.077 Uiso 1 1 calc R
C9 C 0.0120(2) 0.1001(3) 0.6271(4) 0.0596(11) Uani 1 1 d .
H9 H -0.0098 0.0690 0.6526 0.072 Uiso 1 1 calc R
C10 C 0.07008(19) 0.1186(2) 0.6763(3) 0.0496(9) Uani 1 1 d .
H10 H 0.0868 0.1005 0.7348 0.059 Uiso 1 1 calc R
C11 C 0.10296(15) 0.16396(18) 0.6380(2) 0.0373(7) Uani 1 1 d .
C12 C 0.15436(18) 0.0100(2) 0.9192(3) 0.0438(8) Uani 1 1 d .
H12 H 0.1727 0.0373 0.9698 0.053 Uiso 1 1 calc R
C13 C 0.1070(2) -0.0323(2) 0.9232(3) 0.0502(9) Uani 1 1 d .
H13 H 0.0940 -0.0335 0.9762 0.060 Uiso 1 1 calc R
C14 C 0.0786(2) -0.0731(2) 0.8484(3) 0.0501(9) Uani 1 1 d .
H14 H 0.0464 -0.1015 0.8504 0.060 Uiso 1 1 calc R
C15 C 0.09910(18) -0.07089(19) 0.7708(3) 0.0455(8) Uani 1 1 d .
H15 H 0.0809 -0.0977 0.7196 0.055 Uiso 1 1 calc R
C16 C 0.14720(17) -0.02794(17) 0.7711(2) 0.0378(7) Uani 1 1 d .
C17 C 0.2480(2) -0.0446(2) 0.7188(3) 0.0505(9) Uani 1 1 d .
C18 C 0.2724(3) -0.1003(3) 0.6856(5) 0.0755(16) Uani 1 1 d .
H18 H 0.2494 -0.1274 0.6379 0.091 Uiso 1 1 calc R
C19 C 0.3321(3) -0.1145(3) 0.7256(7) 0.110(3) Uani 1 1 d .
H19 H 0.3495 -0.1533 0.7067 0.131 Uiso 1 1 calc R
C20 C 0.3664(3) -0.0730(3) 0.7921(7) 0.101(3) Uani 1 1 d .
H20 H 0.4071 -0.0827 0.8172 0.121 Uiso 1 1 calc R
C21 C 0.3405(2) -0.0168(3) 0.8222(5) 0.0725(15) Uani 1 1 d .
H21 H 0.3640 0.0116 0.8680 0.087 Uiso 1 1 calc R
C22 C 0.28073(18) -0.00174(19) 0.7860(3) 0.0434(8) Uani 1 1 d .
C23 C 0.32017(19) 0.1945(2) 0.8097(3) 0.0473(9) Uani 1 1 d .
C24 C 0.3802(2) 0.2308(3) 0.8278(4) 0.0696(14) Uani 1 1 d .
H24A H 0.3995 0.2177 0.7816 0.104 Uiso 1 1 calc R
H24B H 0.4052 0.2176 0.8871 0.104 Uiso 1 1 calc R
H24C H 0.3741 0.2801 0.8260 0.104 Uiso 1 1 calc R
C25 C 0.1798(2) 0.1980(2) 0.8954(3) 0.0470(9) Uani 1 1 d .
C26 C 0.1615(3) 0.2365(3) 0.9703(4) 0.0708(14) Uani 1 1 d .
H26A H 0.1674 0.2071 1.0232 0.106 Uiso 1 1 calc R
H26B H 0.1197 0.2493 0.9488 0.106 Uiso 1 1 calc R
H26C H 0.1857 0.2775 0.9865 0.106 Uiso 1 1 calc R
C27 C 1.0000 0.2692(8) 0.7500 0.280(19) Uani 1 2 d S
H27A H 0.9649 0.2398 0.7433 0.337 Uiso 0.50 1 calc PR
H27B H 1.0351 0.2398 0.7567 0.337 Uiso 0.50 1 calc PR
Cl1 Cl 0.9904(2) 0.3229(3) 0.6550(4) 0.252(3) Uani 1 1 d .
N1 N 0.21011(15) 0.16834(17) 0.5872(2) 0.0447(7) Uani 1 1 d .
N2 N 0.17524(15) 0.01305(15) 0.8429(2) 0.0411(7) Uani 1 1 d .
O1 O 0.08527(18) 0.2662(2) 0.4098(2) 0.0802(11) Uani 1 1 d .
O2 O 0.14232(19) -0.07933(19) 0.6071(2) 0.0726(10) Uani 1 1 d .
O3 O 0.27552(14) 0.22584(16) 0.7626(2) 0.0551(7) Uani 1 1 d .
O4 O 0.31959(13) 0.13474(16) 0.8430(2) 0.0569(7) Uani 1 1 d .
O5 O 0.21403(16) 0.14829(15) 0.9184(2) 0.0579(8) Uani 1 1 d .
O6 O 0.15851(15) 0.21883(17) 0.8150(2) 0.0563(7) Uani 1 1 d .
O7 O 0.5000 0.2944(3) 0.7500 0.0852(16) Uani 1 2 d S

loop_
_atom_site_aniso_label
_atom_site_aniso_U_11
_atom_site_aniso_U_22
_atom_site_aniso_U_33
_atom_site_aniso_U_23
_atom_site_aniso_U_13
_atom_site_aniso_U_12
Pd1 0.03816(16) 0.03797(15) 0.03187(15) -0.00081(9) 0.00570(11) -0.00386(10)
Pd2 0.04420(17) 0.03131(14) 0.03531(16) -0.00254(9) 0.00773(12) -0.00367(10)
S1 0.0598(6) 0.0470(5) 0.0452(5) 0.0085(4) 0.0029(5) -0.0056(4)
S2 0.0664(6) 0.0497(5) 0.0318(4) -0.0027(4) 0.0123(4) -0.0097(4)
C1 0.050(2) 0.050(2) 0.060(3) -0.0080(19) 0.021(2) -0.0075(18)
C2 0.067(3) 0.060(3) 0.074(3) -0.016(2) 0.035(3) -0.009(2)
C3 0.080(3) 0.071(3) 0.062(3) -0.026(2) 0.039(3) -0.032(3)
C4 0.077(3) 0.066(3) 0.037(2) -0.0100(18) 0.015(2) -0.037(2)
C5 0.049(2) 0.048(2) 0.040(2) -0.0017(15) 0.0104(17) -0.0186(17)
C6 0.042(2) 0.046(2) 0.0400(19) -0.0012(15) 0.0060(16) -0.0013(15)
C7 0.042(2) 0.064(2) 0.048(2) -0.0046(19) 0.0006(17) 0.0035(18)
C8 0.038(2) 0.081(3) 0.069(3) -0.015(3) 0.008(2) -0.010(2)
C9 0.047(2) 0.064(3) 0.070(3) -0.005(2) 0.020(2) -0.013(2)
C10 0.046(2) 0.052(2) 0.052(2) -0.0006(17) 0.0141(18) -0.0023(17)
C11 0.0343(16) 0.0372(16) 0.0391(18) -0.0032(13) 0.0079(14) -0.0006(13)
C12 0.052(2) 0.0424(18) 0.0380(18) -0.0029(15) 0.0136(16) 0.0033(16)
C13 0.055(2) 0.051(2) 0.051(2) 0.0049(17) 0.0253(19) 0.0045(18)
C14 0.043(2) 0.047(2) 0.061(3) 0.0058(18) 0.0158(19) -0.0032(16)
C15 0.042(2) 0.0419(19) 0.048(2) -0.0008(15) 0.0045(17) -0.0038(15)
C16 0.0445(19) 0.0352(16) 0.0311(16) 0.0008(13) 0.0060(14) 0.0010(14)
C17 0.064(3) 0.0396(19) 0.056(2) -0.0043(17) 0.030(2) -0.0070(17)
C18 0.094(4) 0.050(3) 0.098(4) -0.026(3) 0.053(3) -0.014(3)
C19 0.097(5) 0.061(3) 0.191(9) -0.033(4) 0.073(6) 0.008(3)
C20 0.063(4) 0.068(4) 0.173(8) -0.020(4) 0.032(4) 0.014(3)
C21 0.053(3) 0.057(3) 0.108(5) -0.008(3) 0.023(3) 0.001(2)
C22 0.045(2) 0.0331(16) 0.056(2) 0.0004(15) 0.0205(17) 0.0005(14)
C23 0.047(2) 0.052(2) 0.041(2) -0.0104(16) 0.0098(17) -0.0128(17)
C24 0.052(3) 0.079(3) 0.075(3) -0.006(3) 0.013(2) -0.025(2)
C25 0.052(2) 0.046(2) 0.044(2) -0.0091(16) 0.0155(18) -0.0116(17)
C26 0.089(4) 0.071(3) 0.058(3) -0.019(2) 0.030(3) 0.003(3)
C27 0.26(3) 0.082(10) 0.60(6) 0.000 0.29(3) 0.000
Cl1 0.184(4) 0.231(4) 0.371(8) -0.107(5) 0.124(5) -0.101(4)
N1 0.0477(18) 0.0451(16) 0.0423(17) -0.0061(13) 0.0140(14) -0.0132(14)
N2 0.0486(18) 0.0370(14) 0.0359(15) 0.0015(12) 0.0088(13) 0.0008(13)
O1 0.087(3) 0.086(3) 0.053(2) 0.0281(18) -0.0049(18) -0.008(2)
O2 0.093(3) 0.081(2) 0.0422(17) -0.0218(16) 0.0148(17) -0.029(2)
O3 0.0496(17) 0.0560(17) 0.0530(17) 0.0006(13) 0.0027(14) -0.0156(13)
O4 0.0462(16) 0.0492(16) 0.071(2) -0.0026(14) 0.0080(14) -0.0107(13)
O5 0.078(2) 0.0457(15) 0.0501(17) -0.0104(13) 0.0186(15) -0.0002(15)
O6 0.0663(19) 0.0614(18) 0.0412(15) -0.0077(13) 0.0146(14) 0.0035(15)
O7 0.079(4) 0.085(4) 0.083(4) 0.000 0.008(3) 0.000

loop_
_atom_type_symbol
_atom_type_description
_atom_type_scat_dispersion_real
_atom_type_scat_dispersion_imag
_atom_type_scat_source
C C 0.0033 0.0016 'International Tables Vol C Tables 4.2.6.8 and 6.1.1.4'
H H 0.0000 0.0000 'International Tables Vol C Tables 4.2.6.8 and 6.1.1.4'
N N 0.0061 0.0033 'International Tables Vol C Tables 4.2.6.8 and 6.1.1.4'
O O 0.0106 0.0060 'International Tables Vol C Tables 4.2.6.8 and 6.1.1.4'
S S 0.1246 0.1234 'International Tables Vol C Tables 4.2.6.8 and 6.1.1.4'
Pd Pd -0.9988 1.0072 'International Tables Vol C Tables 4.2.6.8 and 6.1.1.4'
Cl Cl 0.1484 0.1585 'International Tables Vol C Tables 4.2.6.8 and 6.1.1.4'

loop_
_geom_angle_atom_site_label_1
_geom_angle_atom_site_label_2
_geom_angle_atom_site_label_3
_geom_angle
_geom_angle_site_symmetry_1
C11 Pd1 N1 88.40(14) .
C11 Pd1 O6 89.10(14) .
N1 Pd1 O6 174.83(14) .
C11 Pd1 O3 174.33(13) .
N1 Pd1 O3 89.36(13) .
O6 Pd1 O3 92.71(13) .
C11 Pd1 Pd2 109.47(10) .
N1 Pd1 Pd2 105.98(10) .
O6 Pd1 Pd2 79.13(9) .
O3 Pd1 Pd2 76.17(9) .
C22 Pd2 N2 89.25(14) .
C22 Pd2 O4 88.54(14) .
N2 Pd2 O4 175.28(13) .
C22 Pd2 O5 169.30(15) .
N2 Pd2 O5 89.92(13) .
O4 Pd2 O5 91.48(13) .
C22 Pd2 Pd1 114.52(12) .
N2 Pd2 Pd1 104.83(9) .
O4 Pd2 Pd1 79.88(9) .
O5 Pd2 Pd1 75.97(9) .
O1 S1 C6 108.0(2) .
O1 S1 C5 106.3(2) .
C6 S1 C5 95.79(18) .
O2 S2 C17 107.0(2) .
O2 S2 C16 106.86(19) .
C17 S2 C16 96.02(18) .
C2 C1 N1 121.5(5) .
C2 C1 H1 119.2 .
N1 C1 H1 119.2 .
C3 C2 C1 120.9(5) .
C3 C2 H2 119.5 .
C1 C2 H2 119.5 .
C2 C3 C4 119.7(4) .
C2 C3 H3 120.2 .
C4 C3 H3 120.2 .
C3 C4 C5 117.4(5) .
C3 C4 H4 121.3 .
C5 C4 H4 121.3 .
N1 C5 C4 123.5(4) .
N1 C5 S1 117.0(3) .
C4 C5 S1 119.3(4) .
C11 C6 C7 123.4(4) .
C11 C6 S1 116.9(3) .
C7 C6 S1 119.5(3) .
C8 C7 C6 117.7(4) .
C8 C7 H7 121.2 .
C6 C7 H7 121.2 .
C9 C8 C7 120.2(4) .
C9 C8 H8 119.9 .
C7 C8 H8 119.9 .
C8 C9 C10 121.1(4) .
C8 C9 H9 119.5 .
C10 C9 H9 119.5 .
C11 C10 C9 119.6(4) .
C11 C10 H10 120.2 .
C9 C10 H10 120.2 .
C6 C11 C10 118.0(4) .
C6 C11 Pd1 120.3(3) .
C10 C11 Pd1 121.7(3) .
N2 C12 C13 122.0(4) .
N2 C12 H12 119.0 .
C13 C12 H12 119.0 .
C12 C13 C14 120.0(4) .
C12 C13 H13 120.0 .
C14 C13 H13 120.0 .
C15 C14 C13 118.9(4) .
C15 C14 H14 120.5 .
C13 C14 H14 120.5 .
C16 C15 C14 118.4(4) .
C16 C15 H15 120.8 .
C14 C15 H15 120.8 .
N2 C16 C15 123.8(3) .
N2 C16 S2 117.6(3) .
C15 C16 S2 118.5(3) .
C22 C17 C18 123.3(5) .
C22 C17 S2 116.6(3) .
C18 C17 S2 119.9(4) .
C17 C18 C19 117.1(6) .
C17 C18 H18 121.4 .
C19 C18 H18 121.4 .
C20 C19 C18 121.4(5) .
C20 C19 H19 119.3 .
C18 C19 H19 119.3 .
C19 C20 C21 119.6(6) .
C19 C20 H20 120.2 .
C21 C20 H20 120.2 .
C22 C21 C20 121.0(6) .
C22 C21 H21 119.5 .
C20 C21 H21 119.5 .
C17 C22 C21 117.5(4) .
C17 C22 Pd2 123.0(3) .
C21 C22 Pd2 119.3(4) .
O3 C23 O4 125.4(4) .
O3 C23 C24 117.2(4) .
O4 C23 C24 117.5(4) .
C23 C24 H24A 109.5 .
C23 C24 H24B 109.5 .
H24A C24 H24B 109.5 .
C23 C24 H24C 109.5 .
H24A C24 H24C 109.5 .
H24B C24 H24C 109.5 .
O5 C25 O6 125.2(4) .
O5 C25 C26 117.4(4) .
O6 C25 C26 117.4(4) .
C25 C26 H26A 109.5 .
C25 C26 H26B 109.5 .
H26A C26 H26B 109.5 .
C25 C26 H26C 109.5 .
H26A C26 H26C 109.5 .
H26B C26 H26C 109.5 .
Cl1 C27 Cl1 106.9(9) 2_756
Cl1 C27 H27A 110.3 2_756
Cl1 C27 H27A 110.3 .
Cl1 C27 H27B 110.3 2_756
Cl1 C27 H27B 110.3 .
H27A C27 H27B 108.6 .
C5 N1 C1 117.0(4) .
C5 N1 Pd1 120.9(3) .
C1 N1 Pd1 122.0(3) .
C16 N2 C12 116.9(3) .
C16 N2 Pd2 122.3(3) .
C12 N2 Pd2 120.8(3) .
C23 O3 Pd1 129.9(3) .
C23 O4 Pd2 126.4(3) .
C25 O5 Pd2 130.6(3) .
C25 O6 Pd1 126.1(3) .

loop_
_geom_bond_atom_site_label_1
_geom_bond_atom_site_label_2
_geom_bond_distance
_geom_bond_site_symmetry_2
Pd1 C11 1.984(3) .
Pd1 N1 2.006(3) .
Pd1 O6 2.061(3) .
Pd1 O3 2.105(3) .
Pd1 Pd2 3.0557(4) .
Pd2 C22 1.992(4) .
Pd2 N2 2.005(3) .
Pd2 O4 2.067(3) .
Pd2 O5 2.077(3) .
S1 O1 1.487(3) .
S1 C6 1.802(4) .
S1 C5 1.803(5) .
S2 O2 1.487(3) .
S2 C17 1.791(5) .
S2 C16 1.801(4) .
C1 C2 1.366(6) .
C1 N1 1.368(6) .
C1 H1 0.9300 .
C2 C3 1.340(8) .
C2 H2 0.9300 .
C3 C4 1.385(8) .
C3 H3 0.9300 .
C4 C5 1.390(6) .
C4 H4 0.9300 .
C5 N1 1.339(5) .
C6 C11 1.370(5) .
C6 C7 1.387(6) .
C7 C8 1.378(7) .
C7 H7 0.9300 .
C8 C9 1.374(8) .
C8 H8 0.9300 .
C9 C10 1.388(6) .
C9 H9 0.9300 .
C10 C11 1.384(5) .
C10 H10 0.9300 .
C12 N2 1.369(5) .
C12 C13 1.376(6) .
C12 H12 0.9300 .
C13 C14 1.386(6) .
C13 H13 0.9300 .
C14 C15 1.382(6) .
C14 H14 0.9300 .
C15 C16 1.382(5) .
C15 H15 0.9300 .
C16 N2 1.356(5) .
C17 C22 1.365(6) .
C17 C18 1.370(6) .
C18 C19 1.371(10) .
C18 H18 0.9300 .
C19 C20 1.356(11) .
C19 H19 0.9300 .
C20 C21 1.374(8) .
C20 H20 0.9300 .
C21 C22 1.366(7) .
C21 H21 0.9300 .
C23 O3 1.236(5) .
C23 O4 1.258(5) .
C23 C24 1.505(6) .
C24 H24A 0.9600 .
C24 H24B 0.9600 .
C24 H24C 0.9600 .
C25 O5 1.228(5) .
C25 O6 1.249(5) .
C25 C26 1.508(6) .
C26 H26A 0.9600 .
C26 H26B 0.9600 .
C26 H26C 0.9600 .
C27 Cl1 1.736(10) 2_756
C27 Cl1 1.736(10) .
C27 H27A 0.9700 .
C27 H27B 0.9700 .

loop_
_geom_torsion_atom_site_label_1
_geom_torsion_atom_site_label_2
_geom_torsion_atom_site_label_3
_geom_torsion_atom_site_label_4
_geom_torsion
C11 Pd1 Pd2 C22 85.93(16)
N1 Pd1 Pd2 C22 -8.12(15)
O6 Pd1 Pd2 C22 171.06(15)
O3 Pd1 Pd2 C22 -93.38(15)
C11 Pd1 Pd2 N2 -10.16(14)
N1 Pd1 Pd2 N2 -104.20(13)
O6 Pd1 Pd2 N2 74.98(13)
O3 Pd1 Pd2 N2 170.54(13)
C11 Pd1 Pd2 O4 169.61(15)
N1 Pd1 Pd2 O4 75.57(13)
O6 Pd1 Pd2 O4 -105.25(13)
O3 Pd1 Pd2 O4 -9.69(13)
C11 Pd1 Pd2 O5 -96.27(15)
N1 Pd1 Pd2 O5 169.68(14)
O6 Pd1 Pd2 O5 -11.14(14)
O3 Pd1 Pd2 O5 84.42(14)
N1 C1 C2 C3 1.2(7)
C1 C2 C3 C4 -1.1(7)
C2 C3 C4 C5 -0.5(6)
C3 C4 C5 N1 2.3(6)
C3 C4 C5 S1 177.7(3)
O1 S1 C5 N1 -168.8(3)
C6 S1 C5 N1 -58.1(3)
O1 S1 C5 C4 15.4(4)
C6 S1 C5 C4 126.1(3)
O1 S1 C6 C11 171.3(3)
C5 S1 C6 C11 62.1(3)
O1 S1 C6 C7 -12.7(4)
C5 S1 C6 C7 -122.0(4)
C11 C6 C7 C8 -1.0(7)
S1 C6 C7 C8 -176.7(3)
C6 C7 C8 C9 1.0(7)
C7 C8 C9 C10 0.0(8)
C8 C9 C10 C11 -1.0(7)
C7 C6 C11 C10 0.1(6)
S1 C6 C11 C10 175.9(3)
C7 C6 C11 Pd1 178.9(3)
S1 C6 C11 Pd1 -5.4(4)
C9 C10 C11 C6 1.0(6)
C9 C10 C11 Pd1 -177.8(3)
N1 Pd1 C11 C6 -48.0(3)
O6 Pd1 C11 C6 127.5(3)
O3 Pd1 C11 C6 18.8(15)
Pd2 Pd1 C11 C6 -154.4(3)
N1 Pd1 C11 C10 130.8(3)
O6 Pd1 C11 C10 -53.8(3)
O3 Pd1 C11 C10 -162.5(12)
Pd2 Pd1 C11 C10 24.4(3)
N2 C12 C13 C14 -0.5(6)
C12 C13 C14 C15 0.6(6)
C13 C14 C15 C16 0.0(6)
C14 C15 C16 N2 -0.8(6)
C14 C15 C16 S2 -176.2(3)
O2 S2 C16 N2 169.5(3)
C17 S2 C16 N2 59.7(3)
O2 S2 C16 C15 -14.8(4)
C17 S2 C16 C15 -124.7(3)
O2 S2 C17 C22 -172.1(3)
C16 S2 C17 C22 -62.4(3)
O2 S2 C17 C18 12.6(4)
C16 S2 C17 C18 122.3(4)
C22 C17 C18 C19 2.9(8)
S2 C17 C18 C19 177.8(5)
C17 C18 C19 C20 -3.2(12)
C18 C19 C20 C21 1.9(13)
C19 C20 C21 C22 -0.1(12)
C18 C17 C22 C21 -1.2(7)
S2 C17 C22 C21 -176.3(4)
C18 C17 C22 Pd2 -176.2(4)
S2 C17 C22 Pd2 8.7(5)
C20 C21 C22 C17 -0.2(8)
C20 C21 C22 Pd2 175.0(6)
N2 Pd2 C22 C17 42.7(3)
O4 Pd2 C22 C17 -141.4(4)
O5 Pd2 C22 C17 128.3(7)
Pd1 Pd2 C22 C17 -63.3(4)
N2 Pd2 C22 C21 -132.2(4)
O4 Pd2 C22 C21 43.7(4)
O5 Pd2 C22 C21 -46.6(9)
Pd1 Pd2 C22 C21 121.8(4)
C4 C5 N1 C1 -2.2(5)
S1 C5 N1 C1 -177.8(3)
C4 C5 N1 Pd1 174.4(3)
S1 C5 N1 Pd1 -1.1(4)
C2 C1 N1 C5 0.5(6)
C2 C1 N1 Pd1 -176.1(3)
C11 Pd1 N1 C5 52.4(3)
O6 Pd1 N1 C5 -8.7(16)
O3 Pd1 N1 C5 -122.4(3)
Pd2 Pd1 N1 C5 162.2(3)
C11 Pd1 N1 C1 -131.1(3)
O6 Pd1 N1 C1 167.8(13)
O3 Pd1 N1 C1 54.2(3)
Pd2 Pd1 N1 C1 -21.3(3)
C15 C16 N2 C12 1.0(5)
S2 C16 N2 C12 176.3(3)
C15 C16 N2 Pd2 -179.0(3)
S2 C16 N2 Pd2 -3.6(4)
C13 C12 N2 C16 -0.3(5)
C13 C12 N2 Pd2 179.6(3)
C22 Pd2 N2 C16 -45.5(3)
O4 Pd2 N2 C16 -107.5(16)
O5 Pd2 N2 C16 145.2(3)
Pd1 Pd2 N2 C16 69.7(3)
C22 Pd2 N2 C12 134.6(3)
O4 Pd2 N2 C12 72.6(16)
O5 Pd2 N2 C12 -34.7(3)
Pd1 Pd2 N2 C12 -110.2(3)
O4 C23 O3 Pd1 -10.6(7)
C24 C23 O3 Pd1 168.7(3)
C11 Pd1 O3 C23 -159.2(12)
N1 Pd1 O3 C23 -92.5(4)
O6 Pd1 O3 C23 92.2(4)
Pd2 Pd1 O3 C23 14.1(4)
O3 C23 O4 Pd2 -6.1(6)
C24 C23 O4 Pd2 174.6(3)
C22 Pd2 O4 C23 127.1(4)
N2 Pd2 O4 C23 -170.8(14)
O5 Pd2 O4 C23 -63.6(4)
Pd1 Pd2 O4 C23 11.9(3)
O6 C25 O5 Pd2 -6.0(7)
C26 C25 O5 Pd2 173.4(3)
C22 Pd2 O5 C25 -177.5(7)
N2 Pd2 O5 C25 -92.0(4)
O4 Pd2 O5 C25 92.5(4)
Pd1 Pd2 O5 C25 13.4(4)
O5 C25 O6 Pd1 -13.2(6)
C26 C25 O6 Pd1 167.4(3)
C11 Pd1 O6 C25 126.4(4)
N1 Pd1 O6 C25 -172.4(13)
O3 Pd1 O6 C25 -58.9(4)
Pd2 Pd1 O6 C25 16.4(3)
